data_2210102
loop_
_publ_author_name
'Weil, Matthias'
'St\"oger, Berthold'

_publ_section_title
;
 Spinel-type HgCr~2~O~4~ from single-crystal data
;
_journal_coeditor_code BR2011
_journal_issue 9
_journal_name_full 'Acta Crystallographica Section E'
_journal_page_first i199
_journal_page_last i200
_journal_paper_doi 10.1107/S1600536806033952
_journal_volume 62
_journal_year 2006
_chemical_formula_iupac 'Hg Cr2 O4'
_chemical_formula_structural 'Hg Cr2 O4'
_chemical_formula_sum 'Cr2 Hg O4'
_chemical_formula_weight 368.59
_chemical_name_common 'mercury chromium 2-3 spinel'
_chemical_name_systematic
;
Mercury(II) chromium(III) tetroxide
;
_space_group_IT_number 227
_symmetry_cell_setting cubic
_symmetry_space_group_name_Hall '-F 4vw 2vw 3'
_symmetry_space_group_name_H-M 'F d -3 m :2'
_atom_sites_solution_primary isomor
_audit_creation_method SHELXL-97
_cell_angle_alpha 90.00
_cell_angle_beta 90.00
_cell_angle_gamma 90.00
_cell_formula_units_Z 8
_cell_length_a 8.6443(3)
_cell_length_b 8.6443(3)
_cell_length_c 8.6443(3)
_cell_measurement_reflns_used 25
_cell_measurement_temperature 293(2)
_cell_measurement_theta_max 15.603
_cell_measurement_theta_min 10.302
_cell_volume 645.94(4)
_computing_cell_refinement 'CAD-4 Software'
_computing_data_collection 'CAD-4 Software (Enraf--Nonius, 1989)'
_computing_data_reduction 'HELENA implemented in PLATON (Spek, 2003)'
_computing_molecular_graphics 'ATOMS (Dowty, 2000)'
_computing_publication_material SHELXL97
_computing_structure_refinement 'SHELXL97 (Sheldrick, 1997)'
_computing_structure_solution 'coordinates taken from a previous refinement'
_diffrn_ambient_temperature 293(2)
_diffrn_measured_fraction_theta_full 0.992
_diffrn_measured_fraction_theta_max 0.992
_diffrn_measurement_device_type 'Enraf--Nonius CAD-4'
_diffrn_measurement_method \w/2\q
_diffrn_radiation_monochromator graphite
_diffrn_radiation_source 'fine-focus sealed tube'
_diffrn_radiation_type MoK\a
_diffrn_radiation_wavelength 0.71073
_diffrn_reflns_av_R_equivalents 0.0992
_diffrn_reflns_av_sigmaI/netI 0.0240
_diffrn_reflns_limit_h_max 15
_diffrn_reflns_limit_h_min -15
_diffrn_reflns_limit_k_max 15
_diffrn_reflns_limit_k_min -15
_diffrn_reflns_limit_l_max 15
_diffrn_reflns_limit_l_min -15
_diffrn_reflns_number 3703
_diffrn_reflns_theta_full 39.95
_diffrn_reflns_theta_max 39.95
_diffrn_reflns_theta_min 4.08
_diffrn_standards_decay_% 0
_diffrn_standards_interval_time 200
_diffrn_standards_number 3
_exptl_absorpt_coefficient_mu 53.863
_exptl_absorpt_correction_T_max 0.2159
_exptl_absorpt_correction_T_min 0.0926
_exptl_absorpt_correction_type numerical
_exptl_absorpt_process_details '(HABITUS; Herrendorf, 1997)'
_exptl_crystal_colour black
_exptl_crystal_density_diffrn 7.580
_exptl_crystal_density_method 'not measured'
_exptl_crystal_description octahedron
_exptl_crystal_F_000 1280
_exptl_crystal_size_max 0.06
_exptl_crystal_size_mid 0.05
_exptl_crystal_size_min 0.05
_refine_diff_density_max 1.182
_refine_diff_density_min -1.664
_refine_ls_extinction_coef 0.00043(12)
_refine_ls_extinction_expression Fc^*^=kFc[1+0.001xFc^2^\l^3^/sin(2\q)]^-1/4^
_refine_ls_extinction_method SHELXL97
_refine_ls_goodness_of_fit_ref 1.147
_refine_ls_matrix_type full
_refine_ls_number_parameters 8
_refine_ls_number_reflns 122
_refine_ls_number_restraints 0
_refine_ls_restrained_S_all 1.147
_refine_ls_R_factor_all 0.0141
_refine_ls_R_factor_gt 0.0108
_refine_ls_shift/su_max 0.000
_refine_ls_shift/su_mean 0.000
_refine_ls_structure_factor_coef Fsqd
_refine_ls_weighting_details 'w=1/[\s^2^(Fo^2^)+1.36P] where P=(Fo^2^+2Fc^2^)/3'
_refine_ls_weighting_scheme calc
_refine_ls_wR_factor_gt 0.0226
_refine_ls_wR_factor_ref 0.0229
_reflns_number_gt 114
_reflns_number_total 122
_reflns_threshold_expression I>2\s(I)
_cod_data_source_file br2011.cif
_cod_data_source_block I
_cod_original_sg_symbol_Hall '-F 4vw 2vw'
_cod_original_sg_symbol_H-M 'F d -3 m'
_cod_database_code 2210102
_cod_database_fobs_code 2210102

loop_
_symmetry_equiv_pos_as_xyz
'x, y, z'
'-x+3/4, -y+1/4, z+1/2'
'-x+1/4, y+1/2, -z+3/4'
'x+1/2, -y+3/4, -z+1/4'
'z, x, y'
'z+1/2, -x+3/4, -y+1/4'
'-z+3/4, -x+1/4, y+1/2'
'-z+1/4, x+1/2, -y+3/4'
'y, z, x'
'-y+1/4, z+1/2, -x+3/4'
'y+1/2, -z+3/4, -x+1/4'
'-y+3/4, -z+1/4, x+1/2'
'y+3/4, x+1/4, -z+1/2'
'-y, -x, -z'
'y+1/4, -x+1/2, z+3/4'
'-y+1/2, x+3/4, z+1/4'
'x+3/4, z+1/4, -y+1/2'
'-x+1/2, z+3/4, y+1/4'
'-x, -z, -y'
'x+1/4, -z+1/2, y+3/4'
'z+3/4, y+1/4, -x+1/2'
'z+1/4, -y+1/2, x+3/4'
'-z+1/2, y+3/4, x+1/4'
'-z, -y, -x'
'x, y+1/2, z+1/2'
'-x+3/4, -y+3/4, z+1'
'-x+1/4, y+1, -z+5/4'
'x+1/2, -y+5/4, -z+3/4'
'z, x+1/2, y+1/2'
'z+1/2, -x+5/4, -y+3/4'
'-z+3/4, -x+3/4, y+1'
'-z+1/4, x+1, -y+5/4'
'y, z+1/2, x+1/2'
'-y+1/4, z+1, -x+5/4'
'y+1/2, -z+5/4, -x+3/4'
'-y+3/4, -z+3/4, x+1'
'y+3/4, x+3/4, -z+1'
'-y, -x+1/2, -z+1/2'
'y+1/4, -x+1, z+5/4'
'-y+1/2, x+5/4, z+3/4'
'x+3/4, z+3/4, -y+1'
'-x+1/2, z+5/4, y+3/4'
'-x, -z+1/2, -y+1/2'
'x+1/4, -z+1, y+5/4'
'z+3/4, y+3/4, -x+1'
'z+1/4, -y+1, x+5/4'
'-z+1/2, y+5/4, x+3/4'
'-z, -y+1/2, -x+1/2'
'x+1/2, y, z+1/2'
'-x+5/4, -y+1/4, z+1'
'-x+3/4, y+1/2, -z+5/4'
'x+1, -y+3/4, -z+3/4'
'z+1/2, x, y+1/2'
'z+1, -x+3/4, -y+3/4'
'-z+5/4, -x+1/4, y+1'
'-z+3/4, x+1/2, -y+5/4'
'y+1/2, z, x+1/2'
'-y+3/4, z+1/2, -x+5/4'
'y+1, -z+3/4, -x+3/4'
'-y+5/4, -z+1/4, x+1'
'y+5/4, x+1/4, -z+1'
'-y+1/2, -x, -z+1/2'
'y+3/4, -x+1/2, z+5/4'
'-y+1, x+3/4, z+3/4'
'x+5/4, z+1/4, -y+1'
'-x+1, z+3/4, y+3/4'
'-x+1/2, -z, -y+1/2'
'x+3/4, -z+1/2, y+5/4'
'z+5/4, y+1/4, -x+1'
'z+3/4, -y+1/2, x+5/4'
'-z+1, y+3/4, x+3/4'
'-z+1/2, -y, -x+1/2'
'x+1/2, y+1/2, z'
'-x+5/4, -y+3/4, z+1/2'
'-x+3/4, y+1, -z+3/4'
'x+1, -y+5/4, -z+1/4'
'z+1/2, x+1/2, y'
'z+1, -x+5/4, -y+1/4'
'-z+5/4, -x+3/4, y+1/2'
'-z+3/4, x+1, -y+3/4'
'y+1/2, z+1/2, x'
'-y+3/4, z+1, -x+3/4'
'y+1, -z+5/4, -x+1/4'
'-y+5/4, -z+3/4, x+1/2'
'y+5/4, x+3/4, -z+1/2'
'-y+1/2, -x+1/2, -z'
'y+3/4, -x+1, z+3/4'
'-y+1, x+5/4, z+1/4'
'x+5/4, z+3/4, -y+1/2'
'-x+1, z+5/4, y+1/4'
'-x+1/2, -z+1/2, -y'
'x+3/4, -z+1, y+3/4'
'z+5/4, y+3/4, -x+1/2'
'z+3/4, -y+1, x+3/4'
'-z+1, y+5/4, x+1/4'
'-z+1/2, -y+1/2, -x'
'-x, -y, -z'
'x-3/4, y-1/4, -z-1/2'
'x-1/4, -y-1/2, z-3/4'
'-x-1/2, y-3/4, z-1/4'
'-z, -x, -y'
'-z-1/2, x-3/4, y-1/4'
'z-3/4, x-1/4, -y-1/2'
'z-1/4, -x-1/2, y-3/4'
'-y, -z, -x'
'y-1/4, -z-1/2, x-3/4'
'-y-1/2, z-3/4, x-1/4'
'y-3/4, z-1/4, -x-1/2'
'-y-3/4, -x-1/4, z-1/2'
'y, x, z'
'-y-1/4, x-1/2, -z-3/4'
'y-1/2, -x-3/4, -z-1/4'
'-x-3/4, -z-1/4, y-1/2'
'x-1/2, -z-3/4, -y-1/4'
'x, z, y'
'-x-1/4, z-1/2, -y-3/4'
'-z-3/4, -y-1/4, x-1/2'
'-z-1/4, y-1/2, -x-3/4'
'z-1/2, -y-3/4, -x-1/4'
'z, y, x'
'-x, -y+1/2, -z+1/2'
'x-3/4, y+1/4, -z'
'x-1/4, -y, z-1/4'
'-x-1/2, y-1/4, z+1/4'
'-z, -x+1/2, -y+1/2'
'-z-1/2, x-1/4, y+1/4'
'z-3/4, x+1/4, -y'
'z-1/4, -x, y-1/4'
'-y, -z+1/2, -x+1/2'
'y-1/4, -z, x-1/4'
'-y-1/2, z-1/4, x+1/4'
'y-3/4, z+1/4, -x'
'-y-3/4, -x+1/4, z'
'y, x+1/2, z+1/2'
'-y-1/4, x, -z-1/4'
'y-1/2, -x-1/4, -z+1/4'
'-x-3/4, -z+1/4, y'
'x-1/2, -z-1/4, -y+1/4'
'x, z+1/2, y+1/2'
'-x-1/4, z, -y-1/4'
'-z-3/4, -y+1/4, x'
'-z-1/4, y, -x-1/4'
'z-1/2, -y-1/4, -x+1/4'
'z, y+1/2, x+1/2'
'-x+1/2, -y, -z+1/2'
'x-1/4, y-1/4, -z'
'x+1/4, -y-1/2, z-1/4'
'-x, y-3/4, z+1/4'
'-z+1/2, -x, -y+1/2'
'-z, x-3/4, y+1/4'
'z-1/4, x-1/4, -y'
'z+1/4, -x-1/2, y-1/4'
'-y+1/2, -z, -x+1/2'
'y+1/4, -z-1/2, x-1/4'
'-y, z-3/4, x+1/4'
'y-1/4, z-1/4, -x'
'-y-1/4, -x-1/4, z'
'y+1/2, x, z+1/2'
'-y+1/4, x-1/2, -z-1/4'
'y, -x-3/4, -z+1/4'
'-x-1/4, -z-1/4, y'
'x, -z-3/4, -y+1/4'
'x+1/2, z, y+1/2'
'-x+1/4, z-1/2, -y-1/4'
'-z-1/4, -y-1/4, x'
'-z+1/4, y-1/2, -x-1/4'
'z, -y-3/4, -x+1/4'
'z+1/2, y, x+1/2'
'-x+1/2, -y+1/2, -z'
'x-1/4, y+1/4, -z-1/2'
'x+1/4, -y, z-3/4'
'-x, y-1/4, z-1/4'
'-z+1/2, -x+1/2, -y'
'-z, x-1/4, y-1/4'
'z-1/4, x+1/4, -y-1/2'
'z+1/4, -x, y-3/4'
'-y+1/2, -z+1/2, -x'
'y+1/4, -z, x-3/4'
'-y, z-1/4, x-1/4'
'y-1/4, z+1/4, -x-1/2'
'-y-1/4, -x+1/4, z-1/2'
'y+1/2, x+1/2, z'
'-y+1/4, x, -z-3/4'
'y, -x-1/4, -z-1/4'
'-x-1/4, -z+1/4, y-1/2'
'x, -z-1/4, -y-1/4'
'x+1/2, z+1/2, y'
'-x+1/4, z, -y-3/4'
'-z-1/4, -y+1/4, x-1/2'
'-z+1/4, y, -x-3/4'
'z, -y-1/4, -x-1/4'
'z+1/2, y+1/2, x'

loop_
_atom_site_type_symbol
_atom_site_label
_atom_site_fract_x
_atom_site_fract_y
_atom_site_fract_z
_atom_site_U_iso_or_equiv
_atom_site_adp_type
_atom_site_calc_flag
_atom_site_refinement_flags
_atom_site_occupancy
Hg Hg 0.3750 0.3750 0.3750 0.00884(9) Uani d S 1
Cr Cr 0.0000 0.0000 0.0000 0.00544(10) Uani d S 1
O O1 0.22968(14) 0.22968(14) 0.22968(14) 0.0072(3) Uani d S 1

loop_
_atom_site_aniso_label
_atom_site_aniso_U_11
_atom_site_aniso_U_22
_atom_site_aniso_U_33
_atom_site_aniso_U_12
_atom_site_aniso_U_13
_atom_site_aniso_U_23
Hg 0.00884(9) 0.00884(9) 0.00884(9) 0.000 0.000 0.000
Cr 0.00544(10) 0.00544(10) 0.00544(10) -0.00027(11) -0.00027(11) -0.00027(11)
O1 0.0072(3) 0.0072(3) 0.0072(3) -0.0011(3) -0.0011(3) -0.0011(3)

loop_
_atom_type_symbol
_atom_type_description
_atom_type_scat_dispersion_real
_atom_type_scat_dispersion_imag
_atom_type_scat_source
O O 0.0106 0.0060 'International Tables Vol C Tables 4.2.6.8 and 6.1.1.4'
Cr Cr 0.3209 0.6236 'International Tables Vol C Tables 4.2.6.8 and 6.1.1.4'
Hg Hg -2.3894 9.2266 'International Tables Vol C Tables 4.2.6.8 and 6.1.1.4'

loop_
_geom_angle_atom_site_label_1
_geom_angle_atom_site_label_2
_geom_angle_atom_site_label_3
_geom_angle_site_symmetry_1
_geom_angle_site_symmetry_3
_geom_angle
_geom_angle_publ_flag
O1 Hg O1 . 52_455 109.5 n
O1 Hg O1 . 26_554 109.5 ?
O1 Hg O1 52_455 26_554 109.5 ?
O1 Hg O1 . 75_545 109.5 ?
O1 Hg O1 52_455 75_545 109.5 ?
O1 Hg O1 26_554 75_545 109.5 ?
O1 Cr O1 172 50_454 100.48(8) y
O1 Cr O1 172 146 79.52(8) y
O1 Cr O1 50_454 146 180.000(9) n
O1 Cr O1 172 27_544 100.48(8) ?
O1 Cr O1 50_454 27_544 79.52(8) ?
O1 Cr O1 146 27_544 100.48(8) ?
O1 Cr O1 172 123 79.52(8) ?
O1 Cr O1 50_454 123 100.48(8) ?
O1 Cr O1 146 123 79.52(8) ?
O1 Cr O1 27_544 123 180.000(9) ?
O1 Cr O1 172 76_445 180.000(9) ?
O1 Cr O1 50_454 76_445 79.52(8) ?
O1 Cr O1 146 76_445 100.48(8) ?
O1 Cr O1 27_544 76_445 79.52(8) ?
O1 Cr O1 123 76_445 100.48(8) ?
Cr O1 Cr 76_445 27_544 99.58(7) ?
Cr O1 Cr 76_445 50_454 99.58(7) ?
Cr O1 Cr 27_544 50_454 99.58(7) ?
Cr O1 Hg 76_445 . 118.13(5) y
Cr O1 Hg 27_544 . 118.13(5) ?
Cr O1 Hg 50_454 . 118.13(5) ?

loop_
_geom_bond_atom_site_label_1
_geom_bond_atom_site_label_2
_geom_bond_site_symmetry_2
_geom_bond_distance
_geom_bond_publ_flag
Hg O1 . 2.176(2) y
Hg O1 52_455 2.176(2) ?
Hg O1 26_554 2.176(2) ?
Hg O1 75_545 2.176(2) ?
Cr O1 172 2.0009(10) y
Cr O1 50_454 2.0009(10) ?
Cr O1 146 2.0009(10) ?
Cr O1 27_544 2.0009(10) ?
Cr O1 123 2.0009(10) ?
Cr O1 76_445 2.0009(10) ?
O1 Cr 76_445 2.0009(10) ?
O1 Cr 27_544 2.0009(10) ?
O1 Cr 50_454 2.0009(10) ?
